data_4117971
loop_
_publ_author_name
'Matthew R. MacDonald'
'Jefferson E. Bates'
'Megan E. Fieser'
'Joseph W. Ziller'
'Filipp Furche'
'William J. Evans'

_publ_contact_author
; 
Professor William J. Evans
Department of Chemistry
1102 Natural Sciences II
University of California, Irvine
Irvine, CA 92697-2025
;
_publ_contact_author_email wevans@uci.edu
_publ_contact_author_fax '1  949 824 2210'
_publ_contact_author_phone '1  949 824 5174'
_publ_section_title
;
 Expanding Rare-Earth Oxidation State Chemistry to Molecular Complexes of
 Holmium(II) and Erbium(II)
;
_journal_name_full 'Journal of the American Chemical Society'
_journal_page_first 8420
_journal_page_last 8423
_journal_paper_doi 10.1021/ja303357w
_journal_volume 134
_journal_year 2012
_chemical_absolute_configuration ad
_chemical_formula_sum 'C36 H63 Er K O6 Si3'
_chemical_formula_weight 882.49
_chemical_name_systematic
; 
 ? 
;
_space_group_IT_number 19
_symmetry_cell_setting orthorhombic
_symmetry_space_group_name_Hall 'P 2ac 2ab'
_symmetry_space_group_name_H-M 'P 21 21 21'
_atom_sites_solution_hydrogens geom
_atom_sites_solution_primary direct
_atom_sites_solution_secondary difmap
_audit_creation_method SHELXTL
_cell_angle_alpha 90.00
_cell_angle_beta 90.00
_cell_angle_gamma 90.00
_cell_formula_units_Z 4
_cell_length_a 11.2622(6)
_cell_length_b 16.9412(10)
_cell_length_c 22.4510(13)
_cell_measurement_reflns_used 9717
_cell_measurement_temperature 143(2)
_cell_measurement_theta_max 28.24
_cell_measurement_theta_min 2.18
_cell_volume 4283.5(4)
_computing_cell_refinement 'Bruker SAINT'
_computing_data_collection 'Bruker APEX2'
_computing_data_reduction 'Bruker SAINT'
_computing_molecular_graphics 'Bruker SHELXTL'
_computing_publication_material 'Bruker SHELXTL'
_computing_structure_refinement 'SHELXL-97 (Sheldrick, 2008)'
_computing_structure_solution 'SHELXS-97 (Sheldrick, 2008)'
_diffrn_ambient_temperature 143(2)
_diffrn_measured_fraction_theta_full 1.000
_diffrn_measured_fraction_theta_max 0.954
_diffrn_measurement_device_type 'Bruker APEX-II CCD'
_diffrn_measurement_method '\f and \w scans'
_diffrn_radiation_monochromator graphite
_diffrn_radiation_source 'fine-focus sealed tube'
_diffrn_radiation_type MoK\a
_diffrn_radiation_wavelength 0.71073
_diffrn_reflns_av_R_equivalents 0.0236
_diffrn_reflns_av_sigmaI/netI 0.0173
_diffrn_reflns_limit_h_max 14
_diffrn_reflns_limit_h_min -15
_diffrn_reflns_limit_k_max 22
_diffrn_reflns_limit_k_min -21
_diffrn_reflns_limit_l_max 28
_diffrn_reflns_limit_l_min -28
_diffrn_reflns_number 50088
_diffrn_reflns_theta_full 25.50
_diffrn_reflns_theta_max 28.58
_diffrn_reflns_theta_min 1.51
_exptl_absorpt_coefficient_mu 2.178
_exptl_absorpt_correction_T_max 0.8019
_exptl_absorpt_correction_T_min 0.5011
_exptl_absorpt_correction_type numerical
_exptl_absorpt_process_details 'Bruker SADABS'
_exptl_crystal_colour purple
_exptl_crystal_density_diffrn 1.368
_exptl_crystal_density_meas ?
_exptl_crystal_description prism
_exptl_crystal_F_000 1824
_exptl_crystal_size_max 0.37
_exptl_crystal_size_mid 0.30
_exptl_crystal_size_min 0.11
_refine_diff_density_max 0.723
_refine_diff_density_min -0.333
_refine_diff_density_rms 0.050
_refine_ls_abs_structure_details 'Flack H D (1983), Acta Cryst. A39, 876-881'
_refine_ls_abs_structure_Flack -0.019(3)
_refine_ls_extinction_method none
_refine_ls_goodness_of_fit_ref 1.039
_refine_ls_hydrogen_treatment constr
_refine_ls_matrix_type full
_refine_ls_number_parameters 433
_refine_ls_number_reflns 10175
_refine_ls_number_restraints 0
_refine_ls_restrained_S_all 1.039
_refine_ls_R_factor_all 0.0157
_refine_ls_R_factor_gt 0.0150
_refine_ls_shift/su_max 0.001
_refine_ls_shift/su_mean 0.000
_refine_ls_structure_factor_coef Fsqd
_refine_ls_weighting_details 'calc w=1/[\s^2^(Fo^2^)+(0.0201P)^2^+0.6564P] where P=(Fo^2^+2Fc^2^)/3'
_refine_ls_weighting_scheme calc
_refine_ls_wR_factor_gt 0.0352
_refine_ls_wR_factor_ref 0.0355
_reflns_number_gt 9972
_reflns_number_total 10175
_reflns_threshold_expression >2sigma(I)
_cod_data_source_file ja303357w_si_001_3.cif
_cod_data_source_block mrm29
_cod_depositor_comments
;
The following automatic conversions were performed:

'_exptl_crystal_density_meas' value 'none' was changed to '?' - the
value is perceived as not measured.

Automatic conversion script
Id: cif_fix_values 3008 2015-01-20 13:52:24Z robertas 
;
_cod_database_code 4117971

loop_
_symmetry_equiv_pos_as_xyz
'x, y, z'
'-x+1/2, -y, z+1/2'
'-x, y+1/2, -z+1/2'
'x+1/2, -y+1/2, -z'

loop_
_atom_site_label
_atom_site_type_symbol
_atom_site_fract_x
_atom_site_fract_y
_atom_site_fract_z
_atom_site_U_iso_or_equiv
_atom_site_adp_type
_atom_site_occupancy
_atom_site_symmetry_multiplicity
_atom_site_calc_flag
_atom_site_refinement_flags
Er1 Er 0.581211(6) 0.018222(4) 0.176724(3) 0.01621(2) Uani 1 1 d .
K1 K 0.57416(4) 0.00741(2) 0.420483(16) 0.02393(8) Uani 1 1 d .
Si1 Si 0.85358(4) -0.12637(3) 0.14569(2) 0.02192(10) Uani 1 1 d .
Si2 Si 0.80550(5) 0.20753(3) 0.19115(2) 0.02540(11) Uani 1 1 d .
Si3 Si 0.27954(4) 0.06309(3) 0.25461(2) 0.02375(10) Uani 1 1 d .
O1 O 0.81553(13) -0.05552(9) 0.42769(6) 0.0317(3) Uani 1 1 d .
O2 O 0.77847(12) 0.10467(8) 0.41451(6) 0.0266(3) Uani 1 1 d .
O3 O 0.55908(12) 0.16896(7) 0.45249(6) 0.0259(3) Uani 1 1 d .
O4 O 0.35808(12) 0.07113(8) 0.45660(6) 0.0317(3) Uani 1 1 d .
O5 O 0.39853(16) -0.08722(8) 0.47823(7) 0.0409(4) Uani 1 1 d .
O6 O 0.61688(15) -0.15331(8) 0.43841(7) 0.0376(4) Uani 1 1 d .
C1 C 0.63807(17) -0.07595(11) 0.08476(8) 0.0215(4) Uani 1 1 d .
H1A H 0.6794 -0.0527 0.0523 0.026 Uiso 1 1 calc R
C2 C 0.51425(18) -0.08123(11) 0.08988(9) 0.0246(4) Uani 1 1 d .
H2A H 0.4578 -0.0613 0.0623 0.029 Uiso 1 1 calc R
C3 C 0.48857(17) -0.12137(10) 0.14342(9) 0.0236(4) Uani 1 1 d .
H3A H 0.4117 -0.1331 0.1584 0.028 Uiso 1 1 calc R
C4 C 0.59661(16) -0.14076(9) 0.17045(8) 0.0220(3) Uani 1 1 d .
H4A H 0.6048 -0.1695 0.2065 0.026 Uiso 1 1 calc R
C5 C 0.69255(16) -0.11091(10) 0.13572(8) 0.0198(4) Uani 1 1 d .
C6 C 0.89834(19) -0.22839(11) 0.12181(10) 0.0337(5) Uani 1 1 d .
H6A H 0.8478 -0.2674 0.1417 0.051 Uiso 1 1 calc R
H6B H 0.9815 -0.2377 0.1326 0.051 Uiso 1 1 calc R
H6C H 0.8891 -0.2334 0.0786 0.051 Uiso 1 1 calc R
C7 C 0.93745(17) -0.05685(12) 0.09688(9) 0.0318(4) Uani 1 1 d .
H7A H 0.9160 -0.0024 0.1070 0.048 Uiso 1 1 calc R
H7B H 0.9175 -0.0672 0.0551 0.048 Uiso 1 1 calc R
H7C H 1.0229 -0.0644 0.1029 0.048 Uiso 1 1 calc R
C8 C 0.89887(18) -0.11528(13) 0.22517(9) 0.0319(4) Uani 1 1 d .
H8A H 0.8805 -0.0617 0.2388 0.048 Uiso 1 1 calc R
H8B H 0.9844 -0.1248 0.2289 0.048 Uiso 1 1 calc R
H8C H 0.8555 -0.1535 0.2496 0.048 Uiso 1 1 calc R
C9 C 0.55690(16) 0.17536(10) 0.15984(8) 0.0216(4) Uani 1 1 d .
H9A H 0.5237 0.2057 0.1913 0.026 Uiso 1 1 calc R
C10 C 0.49173(17) 0.13735(11) 0.11487(9) 0.0254(4) Uani 1 1 d .
H10A H 0.4077 0.1353 0.1117 0.031 Uiso 1 1 calc R
C11 C 0.5740(2) 0.10280(10) 0.07536(8) 0.0258(4) Uani 1 1 d .
H11A H 0.5551 0.0754 0.0397 0.031 Uiso 1 1 calc R
C12 C 0.68841(17) 0.11600(11) 0.09783(8) 0.0244(4) Uani 1 1 d .
H12A H 0.7601 0.0976 0.0804 0.029 Uiso 1 1 calc R
C13 C 0.68010(16) 0.16141(10) 0.15101(9) 0.0222(4) Uani 1 1 d .
C14 C 0.8595(3) 0.29524(17) 0.14804(12) 0.0579(8) Uani 1 1 d .
H14A H 0.8799 0.2790 0.1074 0.087 Uiso 1 1 calc R
H14B H 0.9300 0.3172 0.1676 0.087 Uiso 1 1 calc R
H14C H 0.7969 0.3354 0.1466 0.087 Uiso 1 1 calc R
C15 C 0.7585(2) 0.24554(17) 0.26521(11) 0.0498(6) Uani 1 1 d .
H15A H 0.7429 0.2011 0.2920 0.075 Uiso 1 1 calc R
H15B H 0.6861 0.2771 0.2607 0.075 Uiso 1 1 calc R
H15C H 0.8217 0.2785 0.2819 0.075 Uiso 1 1 calc R
C16 C 0.9313(2) 0.13868(16) 0.20043(18) 0.0771(11) Uani 1 1 d .
H16A H 0.9017 0.0875 0.2144 0.116 Uiso 1 1 calc R
H16B H 0.9872 0.1602 0.2297 0.116 Uiso 1 1 calc R
H16C H 0.9718 0.1318 0.1621 0.116 Uiso 1 1 calc R
C17 C 0.48186(17) -0.04249(11) 0.27698(8) 0.0224(4) Uani 1 1 d .
H17A H 0.4368 -0.0898 0.2742 0.027 Uiso 1 1 calc R
C18 C 0.60414(17) -0.03852(11) 0.28867(7) 0.0251(4) Uani 1 1 d .
H18A H 0.6558 -0.0822 0.2944 0.030 Uiso 1 1 calc R
C19 C 0.63669(17) 0.04174(11) 0.29048(8) 0.0239(4) Uani 1 1 d .
H19A H 0.7144 0.0618 0.2968 0.029 Uiso 1 1 calc R
C20 C 0.53369(17) 0.08669(11) 0.28128(8) 0.0218(4) Uani 1 1 d .
H20A H 0.5297 0.1427 0.2824 0.026 Uiso 1 1 calc R
C21 C 0.43566(15) 0.03514(9) 0.26995(7) 0.0205(3) Uani 1 1 d .
C22 C 0.27169(18) 0.17131(12) 0.23792(11) 0.0336(5) Uani 1 1 d .
H22A H 0.3135 0.1822 0.2005 0.050 Uiso 1 1 calc R
H22B H 0.3090 0.2010 0.2704 0.050 Uiso 1 1 calc R
H22C H 0.1884 0.1873 0.2341 0.050 Uiso 1 1 calc R
C23 C 0.18273(18) 0.04449(13) 0.32099(11) 0.0393(5) Uani 1 1 d .
H23A H 0.1776 -0.0124 0.3283 0.059 Uiso 1 1 calc R
H23B H 0.1031 0.0655 0.3134 0.059 Uiso 1 1 calc R
H23C H 0.2168 0.0706 0.3560 0.059 Uiso 1 1 calc R
C24 C 0.21494(18) 0.00402(13) 0.19233(10) 0.0393(5) Uani 1 1 d .
H24A H 0.2584 0.0153 0.1555 0.059 Uiso 1 1 calc R
H24B H 0.1312 0.0181 0.1872 0.059 Uiso 1 1 calc R
H24C H 0.2214 -0.0523 0.2016 0.059 Uiso 1 1 calc R
C25 C 0.89668(17) -0.00858(13) 0.39546(9) 0.0347(5) Uani 1 1 d .
H25A H 0.8743 -0.0075 0.3528 0.042 Uiso 1 1 calc R
H25B H 0.9776 -0.0310 0.3988 0.042 Uiso 1 1 calc R
C26 C 0.89476(17) 0.07367(13) 0.42044(9) 0.0310(4) Uani 1 1 d .
H26A H 0.9180 0.0727 0.4630 0.037 Uiso 1 1 calc R
H26B H 0.9519 0.1074 0.3986 0.037 Uiso 1 1 calc R
C27 C 0.76794(19) 0.18094(11) 0.43991(9) 0.0287(4) Uani 1 1 d .
H27A H 0.8314 0.2157 0.4243 0.034 Uiso 1 1 calc R
H27B H 0.7767 0.1776 0.4837 0.034 Uiso 1 1 calc R
C28 C 0.64890(18) 0.21450(11) 0.42458(9) 0.0282(4) Uani 1 1 d .
H28A H 0.6440 0.2699 0.4383 0.034 Uiso 1 1 calc R
H28B H 0.6375 0.2137 0.3809 0.034 Uiso 1 1 calc R
C29 C 0.44378(18) 0.19616(12) 0.43656(10) 0.0315(5) Uani 1 1 d .
H29A H 0.4295 0.1870 0.3936 0.038 Uiso 1 1 calc R
H29B H 0.4371 0.2535 0.4444 0.038 Uiso 1 1 calc R
C30 C 0.35410(19) 0.15197(12) 0.47279(10) 0.0338(5) Uani 1 1 d .
H30A H 0.3720 0.1579 0.5157 0.041 Uiso 1 1 calc R
H30B H 0.2737 0.1735 0.4653 0.041 Uiso 1 1 calc R
C31 C 0.27645(19) 0.02527(16) 0.49006(10) 0.0429(5) Uani 1 1 d .
H31A H 0.1949 0.0459 0.4846 0.052 Uiso 1 1 calc R
H31B H 0.2965 0.0278 0.5329 0.052 Uiso 1 1 calc R
C32 C 0.2835(2) -0.05808(15) 0.46859(12) 0.0474(6) Uani 1 1 d .
H32A H 0.2252 -0.0910 0.4903 0.057 Uiso 1 1 calc R
H32B H 0.2643 -0.0603 0.4256 0.057 Uiso 1 1 calc R
C33 C 0.4121(3) -0.16702(13) 0.45923(13) 0.0542(7) Uani 1 1 d .
H33A H 0.3996 -0.1708 0.4157 0.065 Uiso 1 1 calc R
H33B H 0.3526 -0.2009 0.4792 0.065 Uiso 1 1 calc R
C34 C 0.5338(3) -0.19401(12) 0.47461(11) 0.0502(7) Uani 1 1 d .
H34A H 0.5503 -0.1832 0.5172 0.060 Uiso 1 1 calc R
H34B H 0.5407 -0.2516 0.4679 0.060 Uiso 1 1 calc R
C35 C 0.7338(3) -0.18231(12) 0.44638(10) 0.0437(6) Uani 1 1 d .
H35B H 0.7373 -0.2386 0.4348 0.052 Uiso 1 1 calc R
H35C H 0.7567 -0.1781 0.4888 0.052 Uiso 1 1 calc R
C36 C 0.8176(2) -0.13546(13) 0.40895(10) 0.0409(6) Uani 1 1 d .
H36C H 0.8990 -0.1569 0.4130 0.049 Uiso 1 1 calc R
H36A H 0.7940 -0.1390 0.3666 0.049 Uiso 1 1 calc R

loop_
_atom_site_aniso_label
_atom_site_aniso_U_11
_atom_site_aniso_U_22
_atom_site_aniso_U_33
_atom_site_aniso_U_23
_atom_site_aniso_U_13
_atom_site_aniso_U_12
Er1 0.01631(3) 0.01711(3) 0.01522(3) -0.00119(3) -0.00076(3) 0.00041(3)
K1 0.02831(18) 0.01899(17) 0.02448(18) -0.00021(13) 0.00684(16) -0.00025(16)
Si1 0.0200(2) 0.0244(2) 0.0213(2) -0.00380(19) 0.00070(19) 0.00375(19)
Si2 0.0227(2) 0.0235(2) 0.0300(3) -0.0015(2) -0.0006(2) -0.00287(19)
Si3 0.0177(2) 0.0231(2) 0.0305(3) -0.0043(2) 0.0025(2) -0.00057(19)
O1 0.0362(8) 0.0316(7) 0.0274(7) -0.0029(6) 0.0015(6) 0.0110(6)
O2 0.0236(7) 0.0302(7) 0.0261(7) -0.0037(5) -0.0020(5) -0.0012(5)
O3 0.0304(8) 0.0217(6) 0.0256(7) 0.0031(5) 0.0014(6) 0.0033(5)
O4 0.0286(7) 0.0346(7) 0.0321(7) -0.0046(6) 0.0091(6) -0.0029(6)
O5 0.0529(10) 0.0315(7) 0.0382(8) -0.0034(6) 0.0069(8) -0.0159(7)
O6 0.0594(11) 0.0227(7) 0.0306(8) 0.0026(6) -0.0054(7) 0.0012(7)
C1 0.0261(9) 0.0209(8) 0.0174(8) -0.0045(7) -0.0001(7) 0.0008(7)
C2 0.0260(9) 0.0237(9) 0.0240(9) -0.0090(7) -0.0065(8) 0.0013(7)
C3 0.0227(9) 0.0196(8) 0.0284(10) -0.0075(7) 0.0018(8) -0.0045(7)
C4 0.0257(9) 0.0160(7) 0.0243(9) -0.0025(6) 0.0008(8) 0.0020(6)
C5 0.0205(8) 0.0181(8) 0.0207(9) -0.0057(7) 0.0009(7) 0.0024(7)
C6 0.0313(11) 0.0286(10) 0.0410(12) -0.0053(8) 0.0043(9) 0.0081(8)
C7 0.0283(10) 0.0339(10) 0.0331(10) -0.0036(8) 0.0055(8) -0.0031(8)
C8 0.0262(11) 0.0426(11) 0.0269(10) -0.0032(8) -0.0037(8) 0.0057(9)
C9 0.0246(10) 0.0171(7) 0.0232(9) 0.0013(6) 0.0018(7) 0.0030(6)
C10 0.0220(9) 0.0258(9) 0.0285(10) 0.0058(8) -0.0056(8) 0.0027(7)
C11 0.0362(10) 0.0239(8) 0.0173(8) 0.0041(6) -0.0055(9) -0.0014(9)
C12 0.0270(9) 0.0237(9) 0.0224(9) 0.0050(7) 0.0060(7) -0.0002(7)
C13 0.0243(9) 0.0179(8) 0.0243(9) 0.0025(7) 0.0010(8) -0.0021(7)
C14 0.0715(19) 0.0613(17) 0.0408(14) 0.0088(13) -0.0078(13) -0.0433(15)
C15 0.0503(14) 0.0594(15) 0.0398(13) -0.0174(11) 0.0052(12) -0.0235(13)
C16 0.0337(14) 0.0491(15) 0.149(3) -0.0273(18) -0.0341(19) 0.0104(12)
C17 0.0275(9) 0.0228(9) 0.0168(8) -0.0008(7) 0.0045(7) -0.0015(7)
C18 0.0291(10) 0.0305(9) 0.0156(8) 0.0013(6) -0.0012(7) 0.0076(7)
C19 0.0228(8) 0.0348(10) 0.0141(8) -0.0016(7) -0.0038(7) -0.0030(7)
C20 0.0252(9) 0.0237(9) 0.0164(8) -0.0048(7) 0.0014(7) -0.0023(7)
C21 0.0204(8) 0.0216(8) 0.0197(8) -0.0036(6) 0.0041(6) -0.0006(6)
C22 0.0233(10) 0.0272(10) 0.0501(13) -0.0015(9) 0.0026(9) 0.0033(8)
C23 0.0275(10) 0.0430(11) 0.0475(12) 0.0066(11) 0.0146(10) 0.0024(8)
C24 0.0239(9) 0.0417(13) 0.0524(14) -0.0190(10) -0.0082(9) 0.0019(8)
C25 0.0286(10) 0.0499(13) 0.0255(9) -0.0004(9) 0.0036(8) 0.0129(9)
C26 0.0238(10) 0.0461(12) 0.0231(9) 0.0023(8) 0.0019(8) 0.0000(8)
C27 0.0334(11) 0.0263(9) 0.0264(9) -0.0003(7) -0.0005(8) -0.0079(8)
C28 0.0390(11) 0.0185(9) 0.0272(10) 0.0038(7) 0.0000(9) -0.0030(8)
C29 0.0348(12) 0.0272(10) 0.0327(10) 0.0021(8) 0.0004(9) 0.0110(8)
C30 0.0303(11) 0.0345(11) 0.0365(12) -0.0038(9) 0.0042(9) 0.0104(9)
C31 0.0313(11) 0.0555(14) 0.0421(12) 0.0000(11) 0.0126(9) -0.0079(11)
C32 0.0392(13) 0.0513(14) 0.0519(14) 0.0011(13) 0.0054(11) -0.0225(11)
C33 0.0724(18) 0.0340(12) 0.0562(15) -0.0047(11) 0.0106(16) -0.0284(14)
C34 0.092(2) 0.0172(9) 0.0411(13) 0.0020(9) 0.0070(13) -0.0090(11)
C35 0.0787(19) 0.0207(10) 0.0318(11) -0.0047(8) -0.0155(12) 0.0147(11)
C36 0.0516(14) 0.0349(12) 0.0360(12) -0.0091(10) -0.0077(11) 0.0223(10)

loop_
_atom_type_symbol
_atom_type_description
_atom_type_scat_dispersion_real
_atom_type_scat_dispersion_imag
_atom_type_scat_source
C C 0.0033 0.0016 'International Tables Vol C Tables 4.2.6.8 and 6.1.1.4'
H H 0.0000 0.0000 'International Tables Vol C Tables 4.2.6.8 and 6.1.1.4'
O O 0.0106 0.0060 'International Tables Vol C Tables 4.2.6.8 and 6.1.1.4'
Si Si 0.0817 0.0704 'International Tables Vol C Tables 4.2.6.8 and 6.1.1.4'
K K 0.2009 0.2494 'International Tables Vol C Tables 4.2.6.8 and 6.1.1.4'
Er Er -0.2586 4.9576 'International Tables Vol C Tables 4.2.6.8 and 6.1.1.4'

loop_
_geom_angle_atom_site_label_1
_geom_angle_atom_site_label_2
_geom_angle_atom_site_label_3
_geom_angle
Cnt1 Er1 Cnt2 118.7
Cnt1 Er1 Cnt3 117.9
Cnt2 Er1 Cnt3 123.0
Er1 Cnt3 K1 161.0
Cnt3 K1 O1 101.0
Cnt3 K1 O2 91.6
Cnt3 K1 O3 101.3
Cnt3 K1 O4 99.1
Cnt3 K1 O5 112.9
Cnt3 K1 O6 102.3
C10 Er1 C19 118.60(6)
C10 Er1 C20 93.08(6)
C19 Er1 C20 30.51(6)
C10 Er1 C21 95.48(6)
C19 Er1 C21 51.41(5)
C20 Er1 C21 31.04(5)
C10 Er1 C5 128.23(6)
C19 Er1 C5 109.98(6)
C20 Er1 C5 138.46(6)
C21 Er1 C5 129.95(5)
C10 Er1 C2 89.46(6)
C19 Er1 C2 149.03(6)
C20 Er1 C2 148.65(6)
C21 Er1 C2 117.61(6)
C5 Er1 C2 51.00(6)
C10 Er1 C1 98.06(6)
C19 Er1 C1 140.45(6)
C20 Er1 C1 168.66(6)
C21 Er1 C1 144.22(5)
C5 Er1 C1 30.81(5)
C2 Er1 C1 30.26(5)
C10 Er1 C11 30.60(6)
C19 Er1 C11 137.70(6)
C20 Er1 C11 120.38(6)
C21 Er1 C11 125.90(6)
C5 Er1 C11 99.10(6)
C2 Er1 C11 73.23(6)
C1 Er1 C11 70.94(6)
C10 Er1 C3 112.11(6)
C19 Er1 C3 119.32(6)
C20 Er1 C3 123.22(6)
C21 Er1 C3 94.24(5)
C5 Er1 C3 50.92(5)
C2 Er1 C3 30.44(6)
C1 Er1 C3 49.98(6)
C11 Er1 C3 102.79(6)
C10 Er1 C4 139.14(6)
C19 Er1 C4 100.62(6)
C20 Er1 C4 119.42(6)
C21 Er1 C4 100.78(5)
C5 Er1 C4 30.68(5)
C2 Er1 C4 49.82(6)
C1 Er1 C4 49.67(6)
C11 Er1 C4 119.25(5)
C3 Er1 C4 30.06(5)
C10 Er1 C9 30.41(6)
C19 Er1 C9 90.62(6)
C20 Er1 C9 71.06(6)
C21 Er1 C9 86.68(5)
C5 Er1 C9 143.31(5)
C2 Er1 C9 119.19(6)
C1 Er1 C9 120.08(6)
C11 Er1 C9 49.74(5)
C3 Er1 C9 141.94(6)
C4 Er1 C9 168.74(6)
C10 Er1 C18 142.62(6)
C19 Er1 C18 30.45(6)
C20 Er1 C18 49.97(6)
C21 Er1 C18 50.87(5)
C5 Er1 C18 89.11(6)
C2 Er1 C18 118.61(6)
C1 Er1 C18 118.72(6)
C11 Er1 C18 168.15(6)
C3 Er1 C18 89.02(6)
C4 Er1 C18 71.82(6)
C9 Er1 C18 119.36(5)
C10 Er1 C12 50.28(6)
C19 Er1 C12 115.57(6)
C20 Er1 C12 113.46(6)
C21 Er1 C12 136.01(5)
C5 Er1 C12 93.78(6)
C2 Er1 C12 91.95(6)
C1 Er1 C12 75.78(6)
C11 Er1 C12 30.10(6)
C3 Er1 C12 121.91(6)
C4 Er1 C12 123.14(6)
C9 Er1 C12 49.55(5)
C18 Er1 C12 141.51(6)
C10 Er1 C17 124.49(6)
C19 Er1 C17 50.03(6)
C20 Er1 C17 49.75(5)
C21 Er1 C17 30.61(5)
C5 Er1 C17 99.68(5)
C2 Er1 C17 104.39(6)
C1 Er1 C17 120.68(5)
C11 Er1 C17 152.90(6)
C3 Er1 C17 74.79(6)
C4 Er1 C17 72.08(5)
C9 Er1 C17 116.58(5)
C18 Er1 C17 30.02(6)
C12 Er1 C17 163.14(6)
C10 Er1 C13 50.77(6)
C19 Er1 C13 88.51(6)
C20 Er1 C13 83.21(6)
C21 Er1 C13 108.68(5)
C5 Er1 C13 117.45(6)
C2 Er1 C13 121.23(6)
C1 Er1 C13 105.53(6)
C11 Er1 C13 50.25(6)
C3 Er1 C13 151.65(6)
C4 Er1 C13 148.00(6)
C9 Er1 C13 30.32(5)
C18 Er1 C13 118.26(6)
C12 Er1 C13 30.33(6)
C17 Er1 C13 132.81(6)
O4 K1 O6 119.12(5)
O4 K1 O2 119.89(4)
O6 K1 O2 115.70(5)
O4 K1 O3 59.95(4)
O6 K1 O3 156.16(4)
O2 K1 O3 59.95(4)
O4 K1 O5 58.67(4)
O6 K1 O5 60.47(5)
O2 K1 O5 155.51(5)
O3 K1 O5 112.66(4)
O4 K1 O1 159.74(4)
O6 K1 O1 58.45(5)
O2 K1 O1 57.30(4)
O3 K1 O1 113.18(4)
O5 K1 O1 114.45(5)
O4 K1 C19 113.93(5)
O6 K1 C19 106.45(5)
O2 K1 C19 69.95(4)
O3 K1 C19 94.14(5)
O5 K1 C19 134.36(5)
O1 K1 C19 84.73(5)
O4 K1 C18 118.30(5)
O6 K1 C18 82.72(5)
O2 K1 C18 90.71(5)
O3 K1 C18 119.62(5)
O5 K1 C18 111.74(5)
O1 K1 C18 81.90(4)
C19 K1 C18 26.54(5)
O4 K1 C20 89.85(5)
O6 K1 C20 122.37(4)
O2 K1 C20 80.63(4)
O3 K1 C20 81.09(4)
O5 K1 C20 122.74(5)
O1 K1 C20 108.45(4)
C19 K1 C20 24.09(5)
C18 K1 C20 40.37(5)
O4 K1 C17 95.88(4)
O6 K1 C17 87.03(4)
O2 K1 C17 109.83(4)
O3 K1 C17 116.75(4)
O5 K1 C17 94.40(4)
O1 K1 C17 103.87(4)
C19 K1 C17 39.96(5)
C18 K1 C17 23.63(5)
C20 K1 C17 38.23(4)
O4 K1 C21 81.39(4)
O6 K1 C21 108.86(4)
O2 K1 C21 102.84(4)
O3 K1 C21 94.74(4)
O5 K1 C21 101.02(4)
O1 K1 C21 118.81(4)
C19 K1 C21 38.02(4)
C18 K1 C21 37.93(4)
C20 K1 C21 22.41(4)
C17 K1 C21 22.29(4)
C5 Si1 C8 111.75(9)
C5 Si1 C7 109.67(9)
C8 Si1 C7 111.09(10)
C5 Si1 C6 111.07(9)
C8 Si1 C6 107.00(10)
C7 Si1 C6 106.10(10)
C16 Si2 C13 111.98(11)
C16 Si2 C15 109.65(16)
C13 Si2 C15 111.38(10)
C16 Si2 C14 108.03(16)
C13 Si2 C14 109.35(10)
C15 Si2 C14 106.23(13)
C21 Si3 C24 111.83(8)
C21 Si3 C23 111.19(9)
C24 Si3 C23 106.19(11)
C21 Si3 C22 109.39(8)
C24 Si3 C22 110.88(11)
C23 Si3 C22 107.23(10)
C25 O1 C36 112.05(16)
C25 O1 K1 111.60(11)
C36 O1 K1 110.31(13)
C26 O2 C27 112.17(15)
C26 O2 K1 122.04(11)
C27 O2 K1 116.30(11)
C28 O3 C29 111.32(15)
C28 O3 K1 111.74(11)
C29 O3 K1 107.66(11)
C30 O4 C31 111.88(17)
C30 O4 K1 118.50(12)
C31 O4 K1 120.56(13)
C32 O5 C33 112.7(2)
C32 O5 K1 111.83(13)
C33 O5 K1 108.78(15)
C35 O6 C34 111.83(18)
C35 O6 K1 121.07(13)
C34 O6 K1 116.28(13)
C2 C1 C5 109.60(18)
C2 C1 Er1 74.79(11)
C5 C1 Er1 74.50(10)
C1 C2 C3 107.73(18)
C1 C2 Er1 74.94(11)
C3 C2 Er1 75.01(10)
C4 C3 C2 107.72(17)
C4 C3 Er1 75.44(10)
C2 C3 Er1 74.55(10)
C3 C4 C5 109.81(16)
C3 C4 Er1 74.50(10)
C5 C4 Er1 73.95(9)
C4 C5 C1 105.07(16)
C4 C5 Si1 128.91(14)
C1 C5 Si1 125.35(14)
C4 C5 Er1 75.37(9)
C1 C5 Er1 74.69(10)
Si1 C5 Er1 122.20(8)
C10 C9 C13 109.49(16)
C10 C9 Er1 72.67(10)
C13 C9 Er1 75.93(10)
C9 C10 C11 107.42(16)
C9 C10 Er1 76.92(10)
C11 C10 Er1 76.33(10)
C12 C11 C10 108.14(17)
C12 C11 Er1 75.68(10)
C10 C11 Er1 73.07(10)
C11 C12 C13 109.12(17)
C11 C12 Er1 74.23(10)
C13 C12 Er1 75.69(10)
C9 C13 C12 105.72(16)
C9 C13 Si2 127.41(14)
C12 C13 Si2 125.95(15)
C9 C13 Er1 73.75(10)
C12 C13 Er1 73.98(10)
Si2 C13 Er1 125.73(9)
C18 C17 C21 109.59(16)
C18 C17 Er1 74.49(10)
C21 C17 Er1 73.07(10)
C18 C17 K1 61.54(10)
C21 C17 K1 89.28(10)
Er1 C17 K1 123.42(6)
C17 C18 C19 107.88(16)
C17 C18 Er1 75.49(10)
C19 C18 Er1 73.05(10)
C17 C18 K1 94.83(11)
C19 C18 K1 75.93(10)
Er1 C18 K1 142.51(7)
C20 C19 C18 107.72(16)
C20 C19 Er1 75.27(10)
C18 C19 Er1 76.50(10)
C20 C19 K1 93.05(11)
C18 C19 K1 77.53(10)
Er1 C19 K1 146.51(7)
C19 C20 C21 109.45(16)
C19 C20 Er1 74.22(10)
C21 C20 Er1 74.53(10)
C19 C20 K1 62.86(10)
C21 C20 K1 91.47(11)
Er1 C20 K1 127.11(7)
C17 C21 C20 105.20(15)
C17 C21 Si3 127.14(13)
C20 C21 Si3 127.54(13)
C17 C21 Er1 76.33(10)
C20 C21 Er1 74.43(10)
Si3 C21 Er1 117.62(8)
C17 C21 K1 68.43(10)
C20 C21 K1 66.13(10)
Si3 C21 K1 126.43(7)
Er1 C21 K1 115.90(5)
O1 C25 C26 108.79(16)
O2 C26 C25 108.78(16)
O2 C27 C28 109.20(16)
O3 C28 C27 109.32(15)
O3 C29 C30 108.48(16)
O4 C30 C29 108.80(17)
O4 C31 C32 108.19(17)
O5 C32 C31 109.38(19)
O5 C33 C34 108.7(2)
O6 C34 C33 109.0(2)
O6 C35 C36 109.41(17)
O1 C36 C35 109.29(18)

loop_
_geom_bond_atom_site_label_1
_geom_bond_atom_site_label_2
_geom_bond_distance
Er1 Cnt1 2.407
Er1 Cnt2 2.414
Er1 Cnt3 2.401
Er1 C10 2.6490(18)
Er1 C19 2.6593(17)
Er1 C20 2.6725(17)
Er1 C21 2.6739(16)
Er1 C5 2.6843(17)
Er1 C2 2.6848(18)
Er1 C1 2.6867(17)
Er1 C11 2.6905(17)
Er1 C3 2.6907(17)
Er1 C4 2.7026(16)
Er1 C9 2.7028(17)
Er1 C18 2.7032(17)
Er1 C12 2.7089(18)
Er1 C17 2.7159(17)
Er1 C13 2.7309(18)
K1 Cnt1 3.151
K1 O4 2.7829(14)
K1 O6 2.7942(15)
K1 O2 2.8333(14)
K1 O3 2.8347(13)
K1 O5 2.8571(16)
K1 O1 2.9245(15)
K1 C19 3.0583(18)
K1 C18 3.0784(17)
K1 C20 3.4319(19)
K1 C17 3.4892(18)
K1 C21 3.7518(17)
Si1 C5 1.8460(19)
Si1 C8 1.865(2)
Si1 C7 1.866(2)
Si1 C6 1.8787(19)
Si2 C16 1.847(3)
Si2 C13 1.8485(19)
Si2 C15 1.860(2)
Si2 C14 1.875(2)
Si3 C21 1.8532(18)
Si3 C24 1.867(2)
Si3 C23 1.873(2)
Si3 C22 1.873(2)
O1 C25 1.411(2)
O1 C36 1.418(3)
O2 C26 1.417(2)
O2 C27 1.417(2)
O3 C28 1.418(2)
O3 C29 1.424(2)
O4 C30 1.418(2)
O4 C31 1.419(3)
O5 C32 1.403(3)
O5 C33 1.426(3)
O6 C35 1.417(3)
O6 C34 1.418(3)
C1 C2 1.402(2)
C1 C5 1.427(3)
C2 C3 1.411(3)
C3 C4 1.399(3)
C4 C5 1.425(3)
C9 C10 1.405(3)
C9 C13 1.421(3)
C10 C11 1.410(3)
C11 C12 1.402(3)
C12 C13 1.423(3)
C17 C18 1.404(3)
C17 C21 1.423(2)
C18 C19 1.409(3)
C19 C20 1.403(3)
C20 C21 1.431(2)
C25 C26 1.502(3)
C27 C28 1.496(3)
C29 C30 1.497(3)
C31 C32 1.494(4)
C33 C34 1.486(4)
C35 C36 1.492(4)
